data_4331845
loop_
_publ_author_name
'Nemykin, Victor N.'
'Olsen, Joseph G.'
'Perera, Eranda'
'Basu, Partha'

_publ_section_title
;
 Synthesis, Molecular and Electronic Structure, and TDDFT and TDDFT-PCM
 Study of the Solvatochromic Properties of (Me2Pipdt)Mo(CO)4Complex
 (Me2Pipdt =N,N&#x2018;-Dimethylpiperazine-2,3-dithione)
;
_journal_issue 9
_journal_name_full 'Inorganic Chemistry'
_journal_page_first 3557
_journal_page_last 3568
_journal_paper_doi 10.1021/ic051653p
_journal_volume 45
_journal_year 2006
_chemical_formula_moiety 'C10 H10 Mo1 N2 O4 S2'
_chemical_formula_sum 'C10 H10 Mo N2 O4 S2'
_chemical_formula_weight 382.28
_space_group_IT_number 14
_symmetry_cell_setting monoclinic
_symmetry_space_group_name_Hall '-P 2yn'
_symmetry_space_group_name_H-M 'P 1 21/n 1'
_atom_sites_solution_hydrogens geom
_atom_sites_solution_primary direct
_audit_creation_date 05-01-30
_audit_creation_method CRYSTALS_ver_12.39
_cell_angle_alpha 90
_cell_angle_beta 92.261(9)
_cell_angle_gamma 90
_cell_formula_units_Z 8
_cell_length_a 25.541(3)
_cell_length_b 10.3936(14)
_cell_length_c 10.9012(12)
_cell_measurement_reflns_used 25
_cell_measurement_temperature 293
_cell_measurement_theta_max 18
_cell_measurement_theta_min 15
_cell_volume 2891.6(6)
_computing_cell_refinement 'Rigaku AFC-7R'
_computing_data_collection 'Rigaku AFC-7R'
_computing_data_reduction 'TeXsan 10.3.b'
_computing_molecular_graphics 'CAMERON (Watkin et al 1996)'
_computing_publication_material 'CRYSTALS (Betteridge et al 2003)'
_computing_structure_refinement 'CRYSTALS (Betteridge et al 2003)'
_computing_structure_solution 'SIR92 (Altomare et al, 1994)'
_diffrn_ambient_temperature 293
_diffrn_measured_fraction_theta_full 0.999
_diffrn_measured_fraction_theta_max 0.999
_diffrn_measurement_device_type 'Rigaku AFC-7R'
_diffrn_measurement_method \w/2\q
_diffrn_radiation_monochromator graphite
_diffrn_radiation_type 'Mo K\a'
_diffrn_radiation_wavelength 0.71073
_diffrn_reflns_av_R_equivalents 0.000
_diffrn_reflns_limit_h_max 33
_diffrn_reflns_limit_h_min 0
_diffrn_reflns_limit_k_max 13
_diffrn_reflns_limit_k_min -13
_diffrn_reflns_limit_l_max 14
_diffrn_reflns_limit_l_min -14
_diffrn_reflns_number 7016
_diffrn_reflns_theta_full 27.495
_diffrn_reflns_theta_max 27.495
_diffrn_reflns_theta_min 2.527
_diffrn_standards_decay_% 2.00
_diffrn_standards_interval_count 150
_diffrn_standards_number 3
_exptl_absorpt_coefficient_mu 1.205
_exptl_absorpt_correction_T_max 0.94
_exptl_absorpt_correction_T_min 0.59
_exptl_absorpt_correction_type psi-scan
_exptl_absorpt_process_details
; 
 Azimutal absorption correction (North et al, 1968) 
;
_exptl_crystal_colour blue
_exptl_crystal_density_diffrn 1.756
_exptl_crystal_description plate
_exptl_crystal_F_000 1520
_exptl_crystal_size_max 0.45
_exptl_crystal_size_mid 0.40
_exptl_crystal_size_min 0.05
_refine_diff_density_max 0.29
_refine_diff_density_min -0.38
_refine_ls_extinction_method None
_refine_ls_goodness_of_fit_ref 0.9055
_refine_ls_hydrogen_treatment constr
_refine_ls_matrix_type full
_refine_ls_number_parameters 343
_refine_ls_number_reflns 3390
_refine_ls_number_restraints 0
_refine_ls_R_factor_all 0.0800
_refine_ls_R_factor_gt 0.0332
_refine_ls_shift/su_max 0.000764
_refine_ls_structure_factor_coef Fsqd
_refine_ls_weighting_details
;
 Method, part 1, Chebychev polynomial, (Watkin, 1994, Prince, 1982) 
 [weight] = 1.0/[A~0~*T~0~(x)+A~1~*T~1~(x) ... +A~n-1~]*T~n-1~(x)] 
 where A~i~ are the Chebychev coefficients listed below and x= Fcalc/Fmax 
 Method = Robust Weighting (Prince, 1982) 
 W = [weight] * [1-(deltaF/6*sigmaF)^2^]^2^ 
 A~i~ are: 
 10.9 11.8 5.42 -0.308 
;
_refine_ls_weighting_scheme calc
_refine_ls_wR_factor_all 0.0726
_refine_ls_wR_factor_gt 0.0565
_refine_ls_wR_factor_ref 0.0565
_reflns_limit_h_max 33
_reflns_limit_h_min -33
_reflns_limit_k_max 13
_reflns_limit_k_min 0
_reflns_limit_l_max 14
_reflns_limit_l_min 0
_reflns_number_gt 3390
_reflns_number_total 6644
_reflns_threshold_expression I>4.00u(I)
_oxford_diffrn_Wilson_B_factor 0.00
_oxford_diffrn_Wilson_scale 0.00
_oxford_refine_ls_scale 0.22760(9)
_oxford_structure_analysis_title 'SHELXL on TEXSAN'
_cod_data_source_file ic051653psup1.cif
_cod_data_source_block CRYSTALS_cif
_cod_depositor_comments
;
The following automatic conversions were performed:

'_symmetry_cell_setting' value 'Monoclinic' changed to 'monoclinic'
according to /home/saulius/struct/CIF-dictionaries/cif_core.dic
dictionary named 'cif_core.dic' version 2.4.2 from 2011-04-26.

Automatic conversion script
Id: cif_fix_values 1891 2012-01-12 08:04:46Z andrius 
;
_cod_original_sg_symbol_Hall '-P 2yn '
_cod_original_sg_symbol_H-M 'P 1 21/n 1 '
_cod_original_formula_sum 'C10 H10 Mo1 N2 O4 S2'
_cod_database_code 4331845

loop_
_symmetry_equiv_pos_as_xyz
x,y,z
-x,-y,-z
-x+1/2,y+1/2,-z+1/2
x+1/2,-y+1/2,z+1/2

loop_
_atom_site_label
_atom_site_type_symbol
_atom_site_fract_x
_atom_site_fract_y
_atom_site_fract_z
_atom_site_U_iso_or_equiv
_atom_site_occupancy
_atom_site_adp_type
_atom_site_refinement_flags_posn
C16 C 0.93354(18) 0.5971(5) -0.0103(4) 0.0442 1.0000 Uani .
C15 C 0.94392(18) 0.7358(5) -0.0365(4) 0.0484 1.0000 Uani .
S3 S 0.95274(6) 0.84277(14) 0.07732(13) 0.0615 1.0000 Uani .
Mo2 Mo 0.93918(2) 0.73058(5) 0.27901(4) 0.0541 1.0000 Uani .
S4 S 0.93982(5) 0.54157(13) 0.13436(11) 0.0530 1.0000 Uani .
C14 C 0.9265(3) 0.6156(7) 0.4155(5) 0.0859 1.0000 Uani .
N3 N 0.94814(18) 0.7717(4) -0.1532(4) 0.0606 1.0000 Uani .
C17 C 0.9443(3) 0.6782(6) -0.2528(5) 0.0929 1.0000 Uani .
C18 C 0.9111(3) 0.5714(6) -0.2270(5) 0.0752 1.0000 Uani .
N4 N 0.92024(15) 0.5200(4) -0.1027(3) 0.0477 1.0000 Uani .
C20 C 0.9107(2) 0.3837(5) -0.0830(5) 0.0550 1.0000 Uani .
Mo1 Mo 0.72175(2) 0.51648(5) 0.55349(4) 0.0548 1.0000 Uani .
S2 S 0.76896(5) 0.49120(15) 0.35620(13) 0.0577 1.0000 Uani .
C6 C 0.72986(18) 0.5430(4) 0.2404(4) 0.0440 1.0000 Uani .
C5 C 0.67927(19) 0.6095(5) 0.2624(4) 0.0447 1.0000 Uani .
S1 S 0.65466(6) 0.61053(14) 0.40307(12) 0.0571 1.0000 Uani .
N1 N 0.65464(16) 0.6693(4) 0.1692(4) 0.0515 1.0000 Uani .
C7 C 0.6766(2) 0.6735(5) 0.0472(4) 0.0596 1.0000 Uani .
N2 N 0.74262(16) 0.5251(4) 0.1239(4) 0.0509 1.0000 Uani .
C10 C 0.7901(2) 0.4534(6) 0.0964(5) 0.0683 1.0000 Uani .
C1 C 0.7623(3) 0.6826(6) 0.5889(6) 0.0802 1.0000 Uani .
O6 O 0.81642(18) 0.7733(4) 0.2628(5) 0.0960 1.0000 Uani .
O2 O 0.68026(17) 0.2304(4) 0.5524(4) 0.0849 1.0000 Uani .
C2 C 0.6931(2) 0.3356(6) 0.5458(5) 0.0591 1.0000 Uani .
C8 C 0.7055(2) 0.5533(6) 0.0223(5) 0.0607 1.0000 Uani .
C9 C 0.6082(2) 0.7463(6) 0.1859(5) 0.0707 1.0000 Uani .
C11 C 1.0158(2) 0.7288(6) 0.3323(5) 0.0699 1.0000 Uani .
C12 C 0.8603(2) 0.7527(5) 0.2599(5) 0.0620 1.0000 Uani .
O8 O 0.9177(3) 0.5433(5) 0.4924(4) 0.1441 1.0000 Uani .
O4 O 0.6482(2) 0.5705(6) 0.7684(4) 0.1200 1.0000 Uani .
O1 O 0.7889(2) 0.7666(5) 0.6174(5) 0.1177 1.0000 Uani .
O3 O 0.80626(19) 0.3939(5) 0.7310(5) 0.1185 1.0000 Uani .
O7 O 0.9340(2) 0.9683(5) 0.4525(5) 0.1147 1.0000 Uani .
O5 O 1.05761(18) 0.7353(6) 0.3743(4) 0.1072 1.0000 Uani .
C19 C 0.9640(3) 0.9023(6) -0.1841(6) 0.0907 1.0000 Uani .
C13 C 0.9365(3) 0.8812(6) 0.3874(6) 0.0752 1.0000 Uani .
C3 C 0.7752(3) 0.4403(6) 0.6655(6) 0.0744 1.0000 Uani .
C4 C 0.6763(3) 0.5498(7) 0.6913(5) 0.0772 1.0000 Uani .
H111 H 0.9011 0.3414 -0.1632 0.0672 1.0000 Uiso R
H112 H 0.9432 0.3430 -0.0464 0.0672 1.0000 Uiso R
H113 H 0.8814 0.3730 -0.0257 0.0672 1.0000 Uiso R
H181 H 0.7021 0.7464 0.0448 0.0740 1.0000 Uiso R
H182 H 0.6479 0.6873 -0.0165 0.0740 1.0000 Uiso R
H201 H 0.7936 0.4488 0.0054 0.0842 1.0000 Uiso R
H202 H 0.8213 0.4983 0.1346 0.0842 1.0000 Uiso R
H203 H 0.7878 0.3643 0.1304 0.0842 1.0000 Uiso R
H121 H 0.7245 0.5606 -0.0560 0.0755 1.0000 Uiso R
H122 H 0.6794 0.4817 0.0151 0.0755 1.0000 Uiso R
H131 H 0.5954 0.7831 0.1054 0.0852 1.0000 Uiso R
H132 H 0.6168 0.8178 0.2447 0.0852 1.0000 Uiso R
H133 H 0.5802 0.6908 0.2199 0.0852 1.0000 Uiso R
H261 H 0.9651 0.9116 -0.2752 0.1101 1.0000 Uiso R
H262 H 0.9994 0.9208 -0.1459 0.1101 1.0000 Uiso R
H263 H 0.9379 0.9642 -0.1518 0.1101 1.0000 Uiso R
H91 H 0.9166 0.5008 -0.2875 0.0920 1.0000 Uiso R
H92 H 0.8741 0.6022 -0.2350 0.0920 1.0000 Uiso R
H81 H 0.9802 0.6434 -0.2659 0.1129 1.0000 Uiso R
H82 H 0.9309 0.7224 -0.3291 0.1129 1.0000 Uiso R

loop_
_atom_site_aniso_label
_atom_site_aniso_U_11
_atom_site_aniso_U_22
_atom_site_aniso_U_33
_atom_site_aniso_U_23
_atom_site_aniso_U_13
_atom_site_aniso_U_12
C16 0.040(3) 0.049(3) 0.043(3) -0.001(2) -0.001(2) -0.006(2)
C15 0.044(3) 0.050(3) 0.050(3) -0.001(2) -0.005(2) -0.005(2)
S3 0.0785(10) 0.0499(8) 0.0559(8) -0.0047(7) -0.0008(7) -0.0139(7)
Mo2 0.0623(3) 0.0564(3) 0.0433(2) -0.0062(2) -0.0032(2) 0.0004(3)
S4 0.0652(9) 0.0511(8) 0.0424(7) 0.0005(6) -0.0020(6) -0.0031(7)
C14 0.142(7) 0.078(5) 0.037(3) -0.009(3) -0.003(4) 0.003(5)
N3 0.077(3) 0.055(3) 0.049(2) 0.007(2) -0.005(2) -0.012(3)
C17 0.159(7) 0.080(5) 0.039(3) 0.003(3) 0.000(4) -0.027(5)
C18 0.114(5) 0.069(4) 0.042(3) 0.003(3) -0.001(3) -0.021(4)
N4 0.056(3) 0.047(2) 0.040(2) -0.0032(19) 0.0017(18) -0.005(2)
C20 0.062(3) 0.047(3) 0.056(3) -0.005(3) 0.000(3) -0.003(3)
Mo1 0.0652(3) 0.0523(3) 0.0461(2) 0.0047(2) -0.0092(2) -0.0014(2)
S2 0.0484(7) 0.0641(9) 0.0599(8) 0.0114(7) -0.0048(6) 0.0053(7)
C6 0.044(3) 0.036(3) 0.052(3) 0.003(2) 0.002(2) -0.003(2)
C5 0.049(3) 0.038(3) 0.046(3) -0.002(2) -0.002(2) -0.005(2)
S1 0.0628(9) 0.0606(9) 0.0479(7) 0.0038(6) 0.0038(6) 0.0128(7)
N1 0.050(3) 0.055(3) 0.048(2) -0.003(2) -0.0067(19) 0.012(2)
C7 0.071(4) 0.065(4) 0.042(3) -0.001(3) -0.003(3) 0.009(3)
N2 0.049(2) 0.051(3) 0.052(2) -0.002(2) 0.0007(19) 0.005(2)
C10 0.065(4) 0.075(4) 0.066(4) -0.004(3) 0.010(3) 0.016(3)
C1 0.107(6) 0.063(4) 0.069(4) 0.000(3) -0.017(4) -0.005(4)
O6 0.067(3) 0.072(3) 0.149(5) 0.017(3) 0.013(3) 0.007(3)
O2 0.084(3) 0.062(3) 0.110(4) 0.009(3) 0.006(3) -0.014(3)
C2 0.057(3) 0.066(4) 0.054(3) 0.003(3) -0.001(3) 0.000(3)
C8 0.063(4) 0.070(4) 0.049(3) -0.005(3) 0.002(3) 0.010(3)
C9 0.071(4) 0.086(4) 0.054(3) 0.000(3) -0.008(3) 0.025(4)
C11 0.076(4) 0.078(4) 0.054(3) -0.019(3) -0.011(3) 0.017(4)
C12 0.065(4) 0.049(3) 0.072(4) 0.005(3) 0.007(3) 0.001(3)
O8 0.282(8) 0.106(4) 0.045(3) 0.011(3) 0.005(4) -0.028(5)
O4 0.115(4) 0.188(6) 0.057(3) -0.023(3) 0.009(3) 0.021(4)
O1 0.162(5) 0.073(3) 0.115(4) -0.008(3) -0.033(4) -0.035(4)
O3 0.098(4) 0.126(5) 0.127(4) 0.054(4) -0.057(3) -0.011(3)
O7 0.134(5) 0.092(4) 0.117(4) -0.053(3) -0.010(3) 0.020(3)
O5 0.082(3) 0.139(5) 0.097(3) -0.036(3) -0.033(3) 0.012(3)
C19 0.143(7) 0.059(4) 0.070(4) 0.015(3) 0.001(4) -0.024(4)
C13 0.085(5) 0.070(4) 0.070(4) -0.011(3) -0.002(3) 0.012(4)
C3 0.079(4) 0.074(4) 0.070(4) 0.016(3) -0.015(3) -0.018(4)
C4 0.094(5) 0.089(5) 0.048(3) -0.006(3) -0.015(3) 0.006(4)

loop_
_atom_type_symbol
_atom_type_scat_dispersion_real
_atom_type_scat_dispersion_imag
_atom_type_scat_Cromer_Mann_a1
_atom_type_scat_Cromer_Mann_b1
_atom_type_scat_Cromer_Mann_a2
_atom_type_scat_Cromer_Mann_b2
_atom_type_scat_Cromer_Mann_a3
_atom_type_scat_Cromer_Mann_b3
_atom_type_scat_Cromer_Mann_a4
_atom_type_scat_Cromer_Mann_b4
_atom_type_scat_Cromer_Mann_c
_atom_type_scat_source
C 0.0033 0.0016 2.3100 20.8439 1.0200 10.2075 1.5886 0.5687 0.8650 51.6512 0.2156 'International Tables Vol C 4.2.6.8 and 6.1.1.4'
H 0.0000 0.0000 0.4930 10.5109 0.3229 26.1257 0.1402 3.1424 0.0408 57.7998 0.0030 'International Tables Vol C 4.2.6.8 and 6.1.1.4'
N 0.0061 0.0033 12.2126 0.0057 3.1322 9.8933 2.0125 28.9975 1.1663 0.5826 -11.5290 'International Tables Vol C 4.2.6.8 and 6.1.1.4'
S 0.1246 0.1234 6.9053 1.4679 5.2034 22.2151 1.4379 0.2536 1.5863 56.1720 0.8669 'International Tables Vol C 4.2.6.8 and 6.1.1.4'
Mo -1.6832 0.6857 3.7025 0.2772 17.2356 1.0958 12.8876 11.0040 3.7429 61.6584 4.3875 'International Tables Vol C 4.2.6.8 and 6.1.1.4'
O 0.0106 0.0060 3.0485 13.2771 2.2868 5.7011 1.5463 0.3239 0.8670 32.9089 0.2508 'International Tables Vol C 4.2.6.8 and 6.1.1.4'

loop_
_geom_angle_atom_site_label_1
_geom_angle_atom_site_label_2
_geom_angle_atom_site_label_3
_geom_angle
_geom_angle_publ_flag
C15 C16 S4 119.9(4) yes
C15 C16 N4 118.8(4) yes
S4 C16 N4 121.3(4) yes
C16 C15 S3 121.2(4) yes
C16 C15 N3 118.2(4) yes
S3 C15 N3 120.5(4) yes
C15 S3 Mo2 108.65(18) yes
S3 Mo2 S4 79.08(5) yes
S3 Mo2 C14 169.26(18) yes
S4 Mo2 C14 90.30(18) yes
S3 Mo2 C11 95.15(18) yes
S4 Mo2 C11 98.20(17) yes
C14 Mo2 C11 87.9(3) yes
S3 Mo2 C12 91.59(16) yes
S4 Mo2 C12 93.15(17) yes
C14 Mo2 C12 87.3(3) yes
C11 Mo2 C12 167.7(2) yes
S3 Mo2 C13 99.5(2) yes
S4 Mo2 C13 177.67(19) yes
C14 Mo2 C13 91.1(3) yes
C11 Mo2 C13 83.7(3) yes
C12 Mo2 C13 85.0(3) yes
Mo2 S4 C16 108.45(18) yes
Mo2 C14 O8 176.6(6) yes
C15 N3 C17 121.2(5) yes
C15 N3 C19 120.9(5) yes
C17 N3 C19 117.3(5) yes
N3 C17 C18 113.2(5) yes
N3 C17 H81 108.206 no
C18 C17 H81 107.542 no
N3 C17 H82 108.914 no
C18 C17 H82 109.467 no
H81 C17 H82 109.466 no
C17 C18 N4 112.9(5) yes
C17 C18 H91 109.952 no
N4 C18 H91 108.695 no
C17 C18 H92 107.505 no
N4 C18 H92 108.222 no
H91 C18 H92 109.467 no
C18 N4 C16 120.7(4) yes
C18 N4 C20 118.0(4) yes
C16 N4 C20 121.2(4) yes
N4 C20 H111 109.589 no
N4 C20 H112 109.237 no
H111 C20 H112 109.476 no
N4 C20 H113 109.574 no
H111 C20 H113 109.476 no
H112 C20 H113 109.476 no
S2 Mo1 S1 79.70(5) yes
S2 Mo1 C1 89.6(2) yes
S1 Mo1 C1 96.97(18) yes
S2 Mo1 C2 93.02(16) yes
S1 Mo1 C2 95.63(16) yes
C1 Mo1 C2 167.4(2) yes
S2 Mo1 C3 98.3(2) yes
S1 Mo1 C3 177.9(2) yes
C1 Mo1 C3 83.6(3) yes
C2 Mo1 C3 83.8(2) yes
S2 Mo1 C4 170.93(18) yes
S1 Mo1 C4 91.24(18) yes
C1 Mo1 C4 91.0(3) yes
C2 Mo1 C4 88.4(3) yes
C3 Mo1 C4 90.8(3) yes
Mo1 S2 C6 108.66(18) yes
S2 C6 C5 121.6(4) yes
S2 C6 N2 120.9(4) yes
C5 C6 N2 117.6(4) yes
C6 C5 S1 120.5(4) yes
C6 C5 N1 118.7(4) yes
S1 C5 N1 120.8(4) yes
Mo1 S1 C5 108.77(18) yes
C5 N1 C7 121.5(4) yes
C5 N1 C9 121.9(4) yes
C7 N1 C9 116.2(4) yes
N1 C7 C8 110.7(4) yes
N1 C7 H181 108.616 no
C8 C7 H181 107.672 no
N1 C7 H182 109.833 no
C8 C7 H182 110.538 no
H181 C7 H182 109.467 no
C6 N2 C10 120.1(4) yes
C6 N2 C8 121.2(4) yes
C10 N2 C8 117.7(4) yes
N2 C10 H201 109.626 no
N2 C10 H202 109.199 no
H201 C10 H202 109.476 no
N2 C10 H203 109.574 no
H201 C10 H203 109.476 no
H202 C10 H203 109.476 no
Mo1 C1 O1 171.7(6) yes
Mo1 C2 O2 172.6(5) yes
C7 C8 N2 110.1(4) yes
C7 C8 H121 110.726 no
N2 C8 H121 110.016 no
C7 C8 H122 107.763 no
N2 C8 H122 108.704 no
H121 C8 H122 109.467 no
N1 C9 H131 109.931 no
N1 C9 H132 109.287 no
H131 C9 H132 109.476 no
N1 C9 H133 109.181 no
H131 C9 H133 109.475 no
H132 C9 H133 109.476 no
Mo2 C11 O5 172.1(5) yes
Mo2 C12 O6 171.4(5) yes
N3 C19 H261 109.774 no
N3 C19 H262 109.741 no
H261 C19 H262 109.476 no
N3 C19 H263 108.883 no
H261 C19 H263 109.476 no
H262 C19 H263 109.476 no
Mo2 C13 O7 178.4(6) yes
Mo1 C3 O3 179.0(6) yes
Mo1 C4 O4 177.3(6) yes

loop_
_geom_bond_atom_site_label_1
_geom_bond_atom_site_label_2
_geom_bond_distance
_geom_bond_publ_flag
C16 C15 1.495(7) yes
C16 S4 1.681(5) yes
C16 N4 1.321(5) yes
C15 S3 1.674(5) yes
C15 N3 1.334(6) yes
S3 Mo2 2.5246(15) yes
Mo2 S4 2.5196(14) yes
Mo2 C14 1.946(7) yes
Mo2 C11 2.019(6) yes
Mo2 C12 2.029(6) yes
Mo2 C13 1.965(7) yes
C14 O8 1.155(7) yes
N3 C17 1.457(7) yes
N3 C19 1.460(7) yes
C17 C18 1.431(8) yes
C17 H81 1.000 no
C17 H82 1.000 no
C18 N4 1.466(6) yes
C18 H91 1.000 no
C18 H92 1.000 no
N4 C20 1.455(6) yes
C20 H111 1.000 no
C20 H112 1.000 no
C20 H113 1.000 no
Mo1 S2 2.5204(15) yes
Mo1 S1 2.5218(14) yes
Mo1 C1 2.043(7) yes
Mo1 C2 2.018(6) yes
Mo1 C3 1.963(6) yes
Mo1 C4 1.966(7) yes
S2 C6 1.668(5) yes
C6 C5 1.493(6) yes
C6 N2 1.336(6) yes
C5 S1 1.680(5) yes
C5 N1 1.328(6) yes
N1 C7 1.464(6) yes
N1 C9 1.449(6) yes
C7 C8 1.483(7) yes
C7 H181 1.000 no
C7 H182 1.000 no
N2 C10 1.464(6) yes
N2 C8 1.459(6) yes
C10 H201 1.000 no
C10 H202 1.000 no
C10 H203 1.000 no
C1 O1 1.142(7) yes
O6 C12 1.144(6) yes
O2 C2 1.144(6) yes
C8 H121 1.000 no
C8 H122 1.000 no
C9 H131 1.000 no
C9 H132 1.000 no
C9 H133 1.000 no
C11 O5 1.147(6) yes
O4 C4 1.148(7) yes
O3 C3 1.151(7) yes
O7 C13 1.154(7) yes
C19 H261 1.000 no
C19 H262 1.000 no
C19 H263 1.000 no
